data_4133982
loop_
_publ_author_name
'Owens-Baird, Bryan'
'Wang, Jian'
'Wang, Suyin Grass'
'Chen, Yu-Sheng'
'Lee, Shannon'
'Donadio, Davide'
'Kovnir, Kirill'

_publ_section_title
;
 III-V Clathrate Semiconductors with Outstanding Hole Mobility:
 Cs<sub>8</sub>In<sub>27</sub>Sb<sub>19</sub> and
 <i>A</i><sub>8</sub>Ga<sub>27</sub>Sb<sub>19</sub> (<i>A</i> = Cs, Rb).
;
_journal_issue 4
_journal_name_full 'Journal of the American Chemical Society'
_journal_page_first 2031
_journal_page_last 2041
_journal_paper_doi 10.1021/jacs.9b12351
_journal_volume 142
_journal_year 2020
_chemical_formula_sum 'Ga27 Rb8 Sb19'
_chemical_formula_weight 4879.4
_space_group_IT_number 206
_space_group_name_Hall '-I 2b 2c 3'
_space_group_name_H-M_alt 'I a -3'
_symmetry_cell_setting cubic
_symmetry_Int_Tables_number 206
_symmetry_space_group_name_Hall '-I 2b 2c 3'
_symmetry_space_group_name_H-M 'I a -3'
_cell_angle_alpha 90
_cell_angle_beta 90
_cell_angle_gamma 90
_cell_formula_units_Z 8
_cell_length_a 22.89620(4)
_cell_length_b 22.89620(4)
_cell_length_c 22.89620(4)
_cell_measurement_temperature 293
_cell_volume 12003.01(4)
_diffrn_ambient_temperature 293
_diffrn_measurement_device_type '11-BM powder diffractometer APS ANL'
_diffrn_measurement_method 'powder diffraction'
_diffrn_radiation_probe x-ray
_diffrn_radiation_type synchrotron
_diffrn_radiation_wavelength 0.41275
_diffrn_source synchrotron
_exptl_absorpt_coefficient_mu 5.658
_exptl_crystal_colour black
_exptl_crystal_density_diffrn 5.4003
_exptl_crystal_description powder
_exptl_crystal_F_000 16816
_pd_instr_location ' ?'
_pd_meas_2theta_range_inc 0.001
_pd_meas_2theta_range_max 49.998
_pd_meas_2theta_range_min 0.500
_pd_meas_number_of_points 49576
_pd_proc_2theta_range_inc 0.001
_pd_proc_2theta_range_max 49.998
_pd_proc_2theta_range_min 0.5
_pd_proc_ls_background_function '15 Chebyshev polynoms'
_pd_proc_ls_pref_orient_corr none
_pd_proc_ls_profile_function Pseudo-Voigt
_pd_proc_ls_prof_R_factor 0.0497
_pd_proc_ls_prof_wR_expected 0.0476
_pd_proc_ls_prof_wR_factor 0.0630
_refine_ls_goodness_of_fit_all 1.32
_refine_ls_number_constraints 0
_refine_ls_number_parameters 48
_refine_ls_number_restraints 0
_refine_ls_R_factor_all 0.0514
_refine_ls_R_factor_gt 0.0426
_refine_ls_shift/su_max 0.0365
_refine_ls_shift/su_mean 0.0058
_refine_ls_weighting_scheme sigma
_refine_ls_wR_factor_all 0.0508
_refine_ls_wR_factor_gt 0.0499
_cod_data_source_file ja9b12351_si_005.cif
_cod_data_source_block I
_cod_depositor_comments
;
The following automatic conversions were performed:

data item '_diffrn_radiation_probe' value 'X-ray' was changed to
'x-ray' in accordance with the
/home/data/users/saulius/crontab/automatic-downloads/rss-feeds/ACS/lib/dictionaries/cif_core.dic
dictionary named 'cif_core.dic' version 2.4.2 last updated on
2011-04-26.

Automatic conversion script
Id: cif_fix_values 7556 2019-12-06 15:28:31Z antanas 

 Adding full bibliography for 4133982--4133985.cif.
;
_cod_original_cell_volume 12003.01(6)
_cod_original_sg_symbol_Hall '-I 2ac;2ab;3'
_cod_database_code 4133982

loop_
_space_group_symop_id
_space_group_symop_operation_xyz
1 x,y,z
2 -x+1/2,-y,z+1/2
3 -x,y+1/2,-z+1/2
4 x+1/2,-y+1/2,-z
5 z,x,y
6 z+1/2,-x+1/2,-y
7 -z+1/2,-x,y+1/2
8 -z,x+1/2,-y+1/2
9 y,z,x
10 -y,z+1/2,-x+1/2
11 y+1/2,-z+1/2,-x
12 -y+1/2,-z,x+1/2
13 -x,-y,-z
14 x+1/2,y,-z+1/2
15 x,-y+1/2,z+1/2
16 -x+1/2,y+1/2,z
17 -z,-x,-y
18 -z+1/2,x+1/2,y
19 z+1/2,x,-y+1/2
20 z,-x+1/2,y+1/2
21 -y,-z,-x
22 y,-z+1/2,x+1/2
23 -y+1/2,z+1/2,x
24 y+1/2,z,-x+1/2
25 x+1/2,y+1/2,z+1/2
26 -x,-y+1/2,z
27 -x+1/2,y,-z
28 x,-y,-z+1/2
29 z+1/2,x+1/2,y+1/2
30 z,-x,-y+1/2
31 -z,-x+1/2,y
32 -z+1/2,x,-y
33 y+1/2,z+1/2,x+1/2
34 -y+1/2,z,-x
35 y,-z,-x+1/2
36 -y,-z+1/2,x
37 -x+1/2,-y+1/2,-z+1/2
38 x,y+1/2,-z
39 x+1/2,-y,z
40 -x,y,z+1/2
41 -z+1/2,-x+1/2,-y+1/2
42 -z,x,y+1/2
43 z,x+1/2,-y
44 z+1/2,-x,y
45 -y+1/2,-z+1/2,-x+1/2
46 y+1/2,-z,x
47 -y,z,x+1/2
48 y,z+1/2,-x

loop_
_atom_site_label
_atom_site_type_symbol
_atom_site_fract_x
_atom_site_fract_y
_atom_site_fract_z
_atom_site_adp_type
_atom_site_U_iso_or_equiv
_atom_site_site_symmetry_multiplicity
_atom_site_occupancy
_atom_site_calc_flag
Rb1 Rb 0.5 0.5 0.5 Uani 0.0146 8 1 d
Rb2 Rb 0.2504(2) 0.4954(2) 0.1222(3) Uani 0.0253 48 1 d
Rb3 Rb 0.75 0.25 0.75 Uani 0.0145 8 1 d
Sb4 Sb 0.84110(19) 0.84110(19) 0.84110(19) Uiso 0.0073 16 1 d
Sb5 Sb 0.5923(2) 0.4070(2) 0.5908(2) Uiso 0.0109 48 1 d
Sb6 Sb 0.58979(19) 0.41021(19) 0.91021(19) Uiso 0.0076 16 1 d
Sb7 Sb 0.6253(3) 0.5 0.75 Uiso 0.0112 24 1 d
Sb8 Sb 0.7505(2) 0.30871(19) 0.5938(2) Uiso 0.0113 48 1 d
Ga9 Ga 0.6557(3) 0.5535(2) 0.4980(3) Uiso 0.0103 48 1 d
Ga10 Ga 0.6900(3) 0.4017(3) 0.7452(3) Uiso 0.0094 48 1 d
Ga11 Ga 0.75 0.3812(3) 0.5 Uiso 0.0077 24 1 d
Ga12 Ga 0.6579(3) 0.4419(3) 0.4998(3) Uiso 0.0093 48 1 d
Ga13 Ga 0.6592(3) 0.3435(3) 0.6597(3) Uiso 0.0052 48 1 d

loop_
_atom_site_aniso_label
_atom_site_aniso_type_symbol
_atom_site_aniso_U_11
_atom_site_aniso_U_22
_atom_site_aniso_U_33
_atom_site_aniso_U_12
_atom_site_aniso_U_13
_atom_site_aniso_U_23
Rb1 Rb 0.014556 0.014556 0.014556 -0.000382 -0.000382 -0.000382
Rb2 Rb 0.02535 0.032803 0.017675 0.000751 0.002752 -0.00369
Rb3 Rb 0.014526 0.014526 0.014526 -0.006094 -0.006094 0.006094

loop_
_atom_type_symbol
_atom_type_scat_dispersion_real
_atom_type_scat_dispersion_imag
_atom_type_scat_source
Ga 0.2735 0.6105 'International Tables Vol C tables 4.2.6.8 and 6.1.1.1'
Rb 0.2642 1.1840 'International Tables Vol C tables 4.2.6.8 and 6.1.1.1'
Sb -3.5056 0.5887 'International Tables Vol C tables 4.2.6.8 and 6.1.1.1'

loop_
_geom_angle_atom_site_label_1
_geom_angle_atom_site_label_2
_geom_angle_atom_site_label_3
_geom_angle
Sb5 Rb1 Ga12 41.91(12)

loop_
_geom_bond_atom_site_label_1
_geom_bond_atom_site_label_2
_geom_bond_distance
Rb1 Sb5 3.646(5)
